data_7016341
loop_
_publ_author_name
'Lansing, Raymond B.'
'Goldberg, Karen I.'
'Kemp, Richard A.'

_publ_section_title
;
 Unsymmetrical (R)PNP(R') pincer ligands and their group 10 complexes.
;
_journal_issue 35
_journal_name_full 'Dalton transactions (Cambridge, England : 2003)'
_journal_page_first 8950
_journal_page_last 8958
_journal_paper_doi 10.1039/c1dt10265f
_journal_volume 40
_journal_year 2011
_chemical_formula_sum 'C35 H39 Cl N P2 Pd'
_chemical_formula_weight 677.46
_chemical_name_systematic
;
?
;
_space_group_IT_number 14
_symmetry_cell_setting monoclinic
_symmetry_space_group_name_Hall '-P 2yn'
_symmetry_space_group_name_H-M 'P 1 21/n 1'
_atom_sites_solution_hydrogens geom
_atom_sites_solution_primary direct
_atom_sites_solution_secondary difmap
_audit_creation_method SHELXL-97
_cell_angle_alpha 90.00
_cell_angle_beta 98.821(3)
_cell_angle_gamma 90.00
_cell_formula_units_Z 4
_cell_length_a 9.6912(6)
_cell_length_b 11.5459(7)
_cell_length_c 28.3155(17)
_cell_measurement_reflns_used 9646
_cell_measurement_temperature 183(2)
_cell_measurement_theta_max 36.32
_cell_measurement_theta_min 2.77
_cell_volume 3130.8(3)
_computing_cell_refinement 'Bruker SAINT'
_computing_data_collection 'Bruker APEX2'
_computing_data_reduction 'Bruker SAINT'
_computing_molecular_graphics 'Bruker SHELXTL'
_computing_publication_material 'Bruker SHELXTL'
_computing_structure_refinement 'SHELXL-97 (Sheldrick, 2008)'
_computing_structure_solution 'SHELXS-97 (Sheldrick, 2008)'
_diffrn_ambient_temperature 183(2)
_diffrn_measured_fraction_theta_full 0.995
_diffrn_measured_fraction_theta_max 0.995
_diffrn_measurement_device_type 'Bruker APEX-II CCD'
_diffrn_measurement_method '\f and \w scans'
_diffrn_radiation_monochromator graphite
_diffrn_radiation_source 'fine-focus sealed tube'
_diffrn_radiation_type MoK\a
_diffrn_radiation_wavelength 0.71073
_diffrn_reflns_av_R_equivalents 0.0297
_diffrn_reflns_av_sigmaI/netI 0.0203
_diffrn_reflns_limit_h_max 15
_diffrn_reflns_limit_h_min -16
_diffrn_reflns_limit_k_max 19
_diffrn_reflns_limit_k_min -19
_diffrn_reflns_limit_l_max 47
_diffrn_reflns_limit_l_min -47
_diffrn_reflns_number 107611
_diffrn_reflns_theta_full 36.38
_diffrn_reflns_theta_max 36.38
_diffrn_reflns_theta_min 1.46
_exptl_absorpt_coefficient_mu 0.805
_exptl_absorpt_correction_T_max 0.8083
_exptl_absorpt_correction_T_min 0.6445
_exptl_absorpt_correction_type multi-scan
_exptl_absorpt_process_details 'Bruker, Sadabs'
_exptl_crystal_colour red
_exptl_crystal_density_diffrn 1.437
_exptl_crystal_density_method 'not measured'
_exptl_crystal_description block
_exptl_crystal_F_000 1396
_exptl_crystal_size_max 0.60
_exptl_crystal_size_mid 0.43
_exptl_crystal_size_min 0.28
_refine_diff_density_max 0.830
_refine_diff_density_min -1.515
_refine_diff_density_rms 0.157
_refine_ls_extinction_method none
_refine_ls_goodness_of_fit_ref 1.239
_refine_ls_hydrogen_treatment constr
_refine_ls_matrix_type full
_refine_ls_number_parameters 361
_refine_ls_number_reflns 15154
_refine_ls_number_restraints 0
_refine_ls_restrained_S_all 1.239
_refine_ls_R_factor_all 0.0411
_refine_ls_R_factor_gt 0.0325
_refine_ls_shift/su_max 0.004
_refine_ls_shift/su_mean 0.000
_refine_ls_structure_factor_coef Fsqd
_refine_ls_weighting_details 'calc w=1/[\s^2^(Fo^2^)+(0.0382P)^2^+1.7872P] where P=(Fo^2^+2Fc^2^)/3'
_refine_ls_weighting_scheme calc
_refine_ls_wR_factor_gt 0.0856
_refine_ls_wR_factor_ref 0.0962
_reflns_number_gt 13195
_reflns_number_total 15154
_reflns_threshold_expression >2sigma(I)
_cod_data_source_file c1dt10265f.txt
_cod_data_source_block rkrl19
_cod_depositor_comments
;
The following automatic conversions were performed:

'_symmetry_cell_setting' value 'Monoclinic' changed to 'monoclinic'
according to /home/saulius/struct/CIF-dictionaries/cif_core.dic
dictionary named 'cif_core.dic' version 2.4.1 from 2010-06-29.

Automatic conversion script
Id: cif_fix_values 1715 2011-07-08 13:25:40Z adriana 
;
_cod_original_sg_symbol_H-M P2(1)/n
_cod_database_code 7016341

loop_
_symmetry_equiv_pos_as_xyz
'x, y, z'
'-x+1/2, y+1/2, -z+1/2'
'-x, -y, -z'
'x-1/2, -y-1/2, z-1/2'

loop_
_atom_site_label
_atom_site_type_symbol
_atom_site_fract_x
_atom_site_fract_y
_atom_site_fract_z
_atom_site_U_iso_or_equiv
_atom_site_adp_type
_atom_site_occupancy
_atom_site_symmetry_multiplicity
_atom_site_calc_flag
_atom_site_refinement_flags
Pd1 Pd 0.985852(10) 0.280252(9) 0.871749(4) 0.01684(3) Uani 1 1 d .
P2 P 0.94443(4) 0.08658(3) 0.863412(14) 0.01830(6) Uani 1 1 d .
Cl1 Cl 1.22354(4) 0.27509(4) 0.86969(2) 0.03353(9) Uani 1 1 d .
P1 P 0.96484(4) 0.47861(3) 0.868157(13) 0.01708(6) Uani 1 1 d .
N1 N 0.77813(12) 0.28415(10) 0.87464(5) 0.01858(19) Uani 1 1 d .
C1 C 0.70446(14) 0.38303(12) 0.85832(5) 0.0180(2) Uani 1 1 d .
C14 C 1.02406(15) 0.57622(12) 0.91727(5) 0.0206(2) Uani 1 1 d .
C20 C 0.71542(14) 0.18481(12) 0.88992(5) 0.0185(2) Uani 1 1 d .
C2 C 0.55900(15) 0.38564(14) 0.84133(6) 0.0223(2) Uani 1 1 d .
H2A H 0.5072 0.3155 0.8390 0.027 Uiso 1 1 calc R
C26 C 0.78614(15) 0.07800(12) 0.88918(5) 0.0199(2) Uani 1 1 d .
C8 C 1.02988(15) 0.53795(12) 0.81612(5) 0.0200(2) Uani 1 1 d .
C7 C 0.77698(14) 0.48872(12) 0.85661(5) 0.0180(2) Uani 1 1 d .
C15 C 1.16203(18) 0.61419(16) 0.92569(7) 0.0296(3) Uani 1 1 d .
H15A H 1.2243 0.5933 0.9043 0.036 Uiso 1 1 calc R
C6 C 0.70544(15) 0.59213(13) 0.84419(5) 0.0215(2) Uani 1 1 d .
H6A H 0.7567 0.6624 0.8452 0.026 Uiso 1 1 calc R
C9 C 1.05657(18) 0.65545(14) 0.81093(6) 0.0258(3) Uani 1 1 d .
H9A H 1.0442 0.7080 0.8358 0.031 Uiso 1 1 calc R
C30 C 0.89365(18) 0.04610(15) 0.80013(6) 0.0269(3) Uani 1 1 d .
H30A H 0.9789 0.0501 0.7842 0.032 Uiso 1 1 calc R
C4 C 0.56183(16) 0.59504(14) 0.83051(6) 0.0250(3) Uani 1 1 d .
C21 C 0.59071(16) 0.18469(14) 0.90976(6) 0.0245(3) Uani 1 1 d .
H21A H 0.5403 0.2548 0.9114 0.029 Uiso 1 1 calc R
C27 C 1.06626(18) -0.02230(14) 0.89312(7) 0.0279(3) Uani 1 1 d .
H27A H 1.0143 -0.0967 0.8947 0.033 Uiso 1 1 calc R
C25 C 0.73410(17) -0.02272(14) 0.90687(6) 0.0258(3) Uani 1 1 d .
H25A H 0.7842 -0.0932 0.9058 0.031 Uiso 1 1 calc R
C3 C 0.49132(16) 0.48871(15) 0.82805(6) 0.0256(3) Uani 1 1 d .
H3A H 0.3938 0.4874 0.8169 0.031 Uiso 1 1 calc R
C22 C 0.54114(18) 0.08251(16) 0.92687(6) 0.0284(3) Uani 1 1 d .
H22A H 0.4561 0.0846 0.9397 0.034 Uiso 1 1 calc R
C10 C 1.1013(2) 0.69643(15) 0.76957(7) 0.0314(3) Uani 1 1 d .
H10A H 1.1192 0.7767 0.7664 0.038 Uiso 1 1 calc R
C13 C 1.0494(2) 0.46241(15) 0.77915(6) 0.0306(3) Uani 1 1 d .
H13A H 1.0321 0.3820 0.7822 0.037 Uiso 1 1 calc R
C23 C 0.61031(18) -0.02257(15) 0.92612(7) 0.0289(3) Uani 1 1 d .
C11 C 1.1198(2) 0.62119(17) 0.73313(7) 0.0329(3) Uani 1 1 d .
H11A H 1.1499 0.6495 0.7049 0.039 Uiso 1 1 calc R
C12 C 1.0941(2) 0.50435(18) 0.73798(7) 0.0359(4) Uani 1 1 d .
H12A H 1.1070 0.4523 0.7130 0.043 Uiso 1 1 calc R
C31 C 0.7881(2) 0.13503(18) 0.77603(6) 0.0347(4) Uani 1 1 d .
H31A H 0.7607 0.1145 0.7423 0.052 Uiso 1 1 calc R
H31B H 0.8307 0.2122 0.7783 0.052 Uiso 1 1 calc R
H31C H 0.7053 0.1352 0.7920 0.052 Uiso 1 1 calc R
C28 C 1.1872(2) -0.04362(17) 0.86540(8) 0.0365(4) Uani 1 1 d .
H28A H 1.2501 -0.1020 0.8821 0.055 Uiso 1 1 calc R
H28B H 1.2385 0.0288 0.8631 0.055 Uiso 1 1 calc R
H28C H 1.1505 -0.0714 0.8332 0.055 Uiso 1 1 calc R
C5 C 0.4852(2) 0.70645(17) 0.81686(9) 0.0386(4) Uani 1 1 d .
H5A H 0.5514 0.7712 0.8209 0.058 Uiso 1 1 calc R
H5B H 0.4137 0.7183 0.8374 0.058 Uiso 1 1 calc R
H5C H 0.4407 0.7023 0.7834 0.058 Uiso 1 1 calc R
C17 C 1.1195(3) 0.7137(2) 0.99643(8) 0.0421(5) Uani 1 1 d .
H17A H 1.1515 0.7621 1.0230 0.051 Uiso 1 1 calc R
C16 C 1.2089(2) 0.68238(19) 0.96528(8) 0.0377(4) Uani 1 1 d .
H16A H 1.3033 0.7076 0.9709 0.045 Uiso 1 1 calc R
C19 C 0.9359(2) 0.6051(2) 0.94972(8) 0.0421(5) Uani 1 1 d .
H19A H 0.8425 0.5772 0.9452 0.050 Uiso 1 1 calc R
C29 C 1.1188(2) 0.0178(2) 0.94419(7) 0.0403(4) Uani 1 1 d .
H29A H 1.1838 -0.0398 0.9604 0.060 Uiso 1 1 calc R
H29B H 1.0394 0.0266 0.9616 0.060 Uiso 1 1 calc R
H29C H 1.1668 0.0923 0.9434 0.060 Uiso 1 1 calc R
C32 C 0.8338(2) -0.07595(17) 0.79327(8) 0.0405(4) Uani 1 1 d .
H32A H 0.8092 -0.0923 0.7590 0.061 Uiso 1 1 calc R
H32B H 0.7500 -0.0819 0.8086 0.061 Uiso 1 1 calc R
H32C H 0.9035 -0.1321 0.8077 0.061 Uiso 1 1 calc R
C24 C 0.5564(3) -0.13202(19) 0.94603(9) 0.0440(5) Uani 1 1 d .
H24A H 0.4589 -0.1209 0.9504 0.066 Uiso 1 1 calc R
H24B H 0.6130 -0.1501 0.9769 0.066 Uiso 1 1 calc R
H24C H 0.5623 -0.1961 0.9237 0.066 Uiso 1 1 calc R
C18 C 0.9839(3) 0.6748(3) 0.98895(9) 0.0528(7) Uani 1 1 d .
H18A H 0.9226 0.6955 1.0107 0.063 Uiso 1 1 calc R
C34 C 0.4513(2) 0.45756(18) 0.95493(7) 0.0359(4) Uani 1 1 d .
H34A H 0.4175 0.4284 0.9239 0.043 Uiso 1 1 calc R
C33 C 0.5522(2) 0.5424(2) 0.96082(8) 0.0404(4) Uani 1 1 d .
H33A H 0.5884 0.5716 0.9338 0.049 Uiso 1 1 calc R
C35 C 0.3992(2) 0.41480(19) 0.99426(9) 0.0404(4) Uani 1 1 d .
H35A H 0.3298 0.3560 0.9903 0.048 Uiso 1 1 calc R

loop_
_atom_site_aniso_label
_atom_site_aniso_U_11
_atom_site_aniso_U_22
_atom_site_aniso_U_33
_atom_site_aniso_U_23
_atom_site_aniso_U_13
_atom_site_aniso_U_12
Pd1 0.01510(4) 0.01565(4) 0.02023(5) -0.00170(3) 0.00423(3) -0.00129(3)
P2 0.01870(14) 0.01568(14) 0.02118(15) -0.00113(11) 0.00514(12) 0.00029(11)
Cl1 0.01642(14) 0.03015(18) 0.0552(3) -0.00352(17) 0.00915(15) -0.00148(13)
P1 0.01713(14) 0.01541(14) 0.01920(15) -0.00165(11) 0.00443(11) -0.00159(10)
N1 0.0170(4) 0.0154(4) 0.0243(5) -0.0005(4) 0.0062(4) -0.0006(4)
C1 0.0177(5) 0.0184(5) 0.0184(5) -0.0009(4) 0.0044(4) -0.0008(4)
C14 0.0213(6) 0.0191(5) 0.0209(6) -0.0019(4) 0.0016(4) -0.0016(4)
C20 0.0182(5) 0.0187(5) 0.0190(5) -0.0011(4) 0.0044(4) -0.0024(4)
C2 0.0174(5) 0.0242(6) 0.0249(6) -0.0004(5) 0.0019(5) -0.0028(5)
C26 0.0211(6) 0.0169(5) 0.0226(6) 0.0005(4) 0.0060(5) -0.0022(4)
C8 0.0195(5) 0.0196(5) 0.0216(6) -0.0003(4) 0.0053(4) -0.0022(4)
C7 0.0172(5) 0.0174(5) 0.0195(5) -0.0008(4) 0.0033(4) -0.0010(4)
C15 0.0224(6) 0.0334(8) 0.0314(8) -0.0055(6) -0.0008(6) -0.0036(6)
C6 0.0216(6) 0.0198(6) 0.0236(6) 0.0021(5) 0.0045(5) 0.0009(4)
C9 0.0329(7) 0.0191(6) 0.0264(7) 0.0017(5) 0.0075(6) -0.0011(5)
C30 0.0293(7) 0.0279(7) 0.0243(7) -0.0069(5) 0.0067(5) 0.0001(6)
C4 0.0224(6) 0.0263(7) 0.0264(7) 0.0047(5) 0.0039(5) 0.0047(5)
C21 0.0202(6) 0.0253(6) 0.0299(7) 0.0012(5) 0.0101(5) -0.0017(5)
C27 0.0255(7) 0.0209(6) 0.0372(8) 0.0045(6) 0.0049(6) 0.0042(5)
C25 0.0270(7) 0.0202(6) 0.0311(7) 0.0041(5) 0.0073(6) -0.0028(5)
C3 0.0189(6) 0.0307(7) 0.0265(7) 0.0034(6) 0.0010(5) 0.0019(5)
C22 0.0244(7) 0.0315(8) 0.0315(8) 0.0034(6) 0.0113(6) -0.0059(6)
C10 0.0392(9) 0.0231(7) 0.0335(8) 0.0064(6) 0.0107(7) -0.0034(6)
C13 0.0422(9) 0.0246(7) 0.0281(7) -0.0047(6) 0.0151(7) -0.0072(6)
C23 0.0290(7) 0.0264(7) 0.0324(8) 0.0063(6) 0.0087(6) -0.0076(6)
C11 0.0376(9) 0.0345(8) 0.0291(8) 0.0058(6) 0.0131(7) -0.0026(7)
C12 0.0491(11) 0.0333(8) 0.0290(8) -0.0048(7) 0.0181(8) -0.0057(8)
C31 0.0420(10) 0.0392(9) 0.0210(7) -0.0014(6) -0.0007(6) 0.0035(8)
C28 0.0268(8) 0.0307(8) 0.0529(12) -0.0049(8) 0.0089(7) 0.0066(6)
C5 0.0307(8) 0.0303(9) 0.0534(12) 0.0102(8) 0.0022(8) 0.0100(7)
C17 0.0475(12) 0.0433(11) 0.0315(9) -0.0149(8) -0.0067(8) -0.0056(9)
C16 0.0338(9) 0.0395(10) 0.0363(9) -0.0076(8) -0.0060(7) -0.0112(7)
C19 0.0300(8) 0.0643(14) 0.0330(9) -0.0246(9) 0.0085(7) -0.0106(9)
C29 0.0403(10) 0.0467(11) 0.0323(9) 0.0107(8) 0.0006(8) 0.0104(9)
C32 0.0454(11) 0.0286(8) 0.0461(11) -0.0165(8) 0.0022(9) -0.0037(7)
C24 0.0465(11) 0.0337(9) 0.0548(13) 0.0147(9) 0.0174(10) -0.0105(8)
C18 0.0437(12) 0.0785(18) 0.0363(11) -0.0308(12) 0.0070(9) -0.0055(12)
C34 0.0418(10) 0.0360(9) 0.0305(8) -0.0052(7) 0.0072(7) 0.0097(8)
C33 0.0400(10) 0.0500(12) 0.0345(9) 0.0101(8) 0.0161(8) 0.0029(9)
C35 0.0388(10) 0.0355(9) 0.0469(11) 0.0061(8) 0.0066(8) -0.0046(8)

loop_
_atom_type_symbol
_atom_type_description
_atom_type_scat_dispersion_real
_atom_type_scat_dispersion_imag
_atom_type_scat_source
C C 0.0033 0.0016 'International Tables Vol C Tables 4.2.6.8 and 6.1.1.4'
H H 0.0000 0.0000 'International Tables Vol C Tables 4.2.6.8 and 6.1.1.4'
N N 0.0061 0.0033 'International Tables Vol C Tables 4.2.6.8 and 6.1.1.4'
P P 0.1023 0.0942 'International Tables Vol C Tables 4.2.6.8 and 6.1.1.4'
Cl Cl 0.1484 0.1585 'International Tables Vol C Tables 4.2.6.8 and 6.1.1.4'
Pd Pd -0.9988 1.0072 'International Tables Vol C Tables 4.2.6.8 and 6.1.1.4'

loop_
_geom_angle_atom_site_label_1
_geom_angle_atom_site_label_2
_geom_angle_atom_site_label_3
_geom_angle
_geom_angle_site_symmetry_1
_geom_angle_site_symmetry_3
N1 Pd1 P2 82.28(3) . .
N1 Pd1 P1 84.14(3) . .
P2 Pd1 P1 163.724(15) . .
N1 Pd1 Cl1 179.12(4) . .
P2 Pd1 Cl1 97.609(15) . .
P1 Pd1 Cl1 96.100(14) . .
C26 P2 C27 107.73(7) . .
C26 P2 C30 105.24(8) . .
C27 P2 C30 109.17(8) . .
C26 P2 Pd1 99.19(5) . .
C27 P2 Pd1 122.24(6) . .
C30 P2 Pd1 111.47(6) . .
C7 P1 C14 106.90(7) . .
C7 P1 C8 107.08(7) . .
C14 P1 C8 106.15(7) . .
C7 P1 Pd1 98.77(5) . .
C14 P1 Pd1 124.71(5) . .
C8 P1 Pd1 111.76(5) . .
C1 N1 C20 123.53(12) . .
C1 N1 Pd1 117.92(9) . .
C20 N1 Pd1 118.41(9) . .
N1 C1 C7 119.26(12) . .
N1 C1 C2 124.35(13) . .
C7 C1 C2 116.35(13) . .
C19 C14 C15 118.93(15) . .
C19 C14 P1 120.14(12) . .
C15 C14 P1 120.64(12) . .
N1 C20 C21 124.39(13) . .
N1 C20 C26 118.48(12) . .
C21 C20 C26 116.93(13) . .
C3 C2 C1 121.05(14) . .
C25 C26 C20 121.40(13) . .
C25 C26 P2 124.80(12) . .
C20 C26 P2 113.81(10) . .
C9 C8 C13 118.69(14) . .
C9 C8 P1 122.97(12) . .
C13 C8 P1 118.31(11) . .
C6 C7 C1 121.07(13) . .
C6 C7 P1 123.27(11) . .
C1 C7 P1 115.57(10) . .
C16 C15 C14 120.22(17) . .
C4 C6 C7 121.91(14) . .
C10 C9 C8 120.43(15) . .
C32 C30 C31 110.30(16) . .
C32 C30 P2 113.42(14) . .
C31 C30 P2 108.85(11) . .
C6 C4 C3 116.97(14) . .
C6 C4 C5 121.79(16) . .
C3 C4 C5 121.20(15) . .
C22 C21 C20 120.25(15) . .
C28 C27 C29 111.38(16) . .
C28 C27 P2 111.39(13) . .
C29 C27 P2 108.84(13) . .
C26 C25 C23 121.46(15) . .
C2 C3 C4 122.21(14) . .
C23 C22 C21 122.92(15) . .
C11 C10 C9 120.48(16) . .
C12 C13 C8 120.37(16) . .
C22 C23 C25 117.03(14) . .
C22 C23 C24 122.05(17) . .
C25 C23 C24 120.91(17) . .
C10 C11 C12 119.57(16) . .
C11 C12 C13 120.46(17) . .
C18 C17 C16 119.74(18) . .
C17 C16 C15 120.46(18) . .
C14 C19 C18 120.13(19) . .
C17 C18 C19 120.5(2) . .
C33 C34 C35 119.8(2) . .
C34 C33 C35 120.19(19) . 3_667
C33 C35 C34 120.0(2) 3_667 .

loop_
_geom_bond_atom_site_label_1
_geom_bond_atom_site_label_2
_geom_bond_distance
_geom_bond_site_symmetry_2
Pd1 N1 2.0277(12) .
Pd1 P2 2.2778(4) .
Pd1 P1 2.3001(4) .
Pd1 Cl1 2.3139(4) .
P2 C26 1.7996(14) .
P2 C27 1.8377(16) .
P2 C30 1.8442(17) .
P1 C7 1.8035(14) .
P1 C14 1.8134(15) .
P1 C8 1.8228(15) .
N1 C1 1.3876(18) .
N1 C20 1.3976(18) .
C1 C7 1.4127(19) .
C1 C2 1.418(2) .
C14 C19 1.388(2) .
C14 C15 1.392(2) .
C20 C21 1.409(2) .
C20 C26 1.413(2) .
C2 C3 1.383(2) .
C26 C25 1.391(2) .
C8 C9 1.393(2) .
C8 C13 1.398(2) .
C7 C6 1.398(2) .
C15 C16 1.388(3) .
C6 C4 1.387(2) .
C9 C10 1.392(2) .
C30 C32 1.525(3) .
C30 C31 1.534(3) .
C4 C3 1.402(2) .
C4 C5 1.506(2) .
C21 C22 1.389(2) .
C27 C28 1.527(3) .
C27 C29 1.529(3) .
C25 C23 1.392(2) .
C22 C23 1.388(3) .
C10 C11 1.381(3) .
C13 C12 1.391(2) .
C23 C24 1.509(2) .
C11 C12 1.383(3) .
C17 C18 1.374(3) .
C17 C16 1.376(3) .
C19 C18 1.393(3) .
C34 C33 1.376(3) .
C34 C35 1.382(3) .
C33 C35 1.378(3) 3_667
C35 C33 1.378(3) 3_667

loop_
_geom_torsion_atom_site_label_1
_geom_torsion_atom_site_label_2
_geom_torsion_atom_site_label_3
_geom_torsion_atom_site_label_4
_geom_torsion
_geom_torsion_site_symmetry_4
N1 Pd1 P2 C26 -22.01(6) .
P1 Pd1 P2 C26 -55.75(7) .
Cl1 Pd1 P2 C26 157.10(5) .
N1 Pd1 P2 C27 -139.83(8) .
P1 Pd1 P2 C27 -173.56(8) .
Cl1 Pd1 P2 C27 39.29(7) .
N1 Pd1 P2 C30 88.47(7) .
P1 Pd1 P2 C30 54.73(8) .
Cl1 Pd1 P2 C30 -92.42(6) .
N1 Pd1 P1 C7 -12.61(6) .
P2 Pd1 P1 C7 20.98(7) .
Cl1 Pd1 P1 C7 168.24(5) .
N1 Pd1 P1 C14 105.09(7) .
P2 Pd1 P1 C14 138.67(7) .
Cl1 Pd1 P1 C14 -74.06(6) .
N1 Pd1 P1 C8 -125.05(6) .
P2 Pd1 P1 C8 -91.46(7) .
Cl1 Pd1 P1 C8 55.80(5) .
P2 Pd1 N1 C1 -150.57(10) .
P1 Pd1 N1 C1 20.43(10) .
Cl1 Pd1 N1 C1 126(2) .
P2 Pd1 N1 C20 25.31(10) .
P1 Pd1 N1 C20 -163.69(11) .
Cl1 Pd1 N1 C20 -58(2) .
C20 N1 C1 C7 162.05(13) .
Pd1 N1 C1 C7 -22.30(17) .
C20 N1 C1 C2 -20.1(2) .
Pd1 N1 C1 C2 155.51(12) .
C7 P1 C14 C19 25.23(18) .
C8 P1 C14 C19 139.29(17) .
Pd1 P1 C14 C19 -88.63(17) .
C7 P1 C14 C15 -161.06(13) .
C8 P1 C14 C15 -47.00(15) .
Pd1 P1 C14 C15 85.09(14) .
C1 N1 C20 C21 -28.0(2) .
Pd1 N1 C20 C21 156.39(12) .
C1 N1 C20 C26 157.31(14) .
Pd1 N1 C20 C26 -18.33(18) .
N1 C1 C2 C3 176.47(14) .
C7 C1 C2 C3 -5.7(2) .
N1 C20 C26 C25 175.66(14) .
C21 C20 C26 C25 0.5(2) .
N1 C20 C26 P2 -4.69(18) .
C21 C20 C26 P2 -179.80(12) .
C27 P2 C26 C25 -31.42(16) .
C30 P2 C26 C25 84.97(15) .
Pd1 P2 C26 C25 -159.66(13) .
C27 P2 C26 C20 148.94(12) .
C30 P2 C26 C20 -94.66(12) .
Pd1 P2 C26 C20 20.70(12) .
C7 P1 C8 C9 86.90(14) .
C14 P1 C8 C9 -27.04(15) .
Pd1 P1 C8 C9 -165.97(12) .
C7 P1 C8 C13 -90.98(14) .
C14 P1 C8 C13 155.09(14) .
Pd1 P1 C8 C13 16.15(15) .
N1 C1 C7 C6 -174.67(13) .
C2 C1 C7 C6 7.4(2) .
N1 C1 C7 P1 8.59(17) .
C2 C1 C7 P1 -169.39(11) .
C14 P1 C7 C6 59.09(14) .
C8 P1 C7 C6 -54.34(14) .
Pd1 P1 C7 C6 -170.43(12) .
C14 P1 C7 C1 -124.25(11) .
C8 P1 C7 C1 122.33(11) .
Pd1 P1 C7 C1 6.23(11) .
C19 C14 C15 C16 -1.7(3) .
P1 C14 C15 C16 -175.52(16) .
C1 C7 C6 C4 -3.6(2) .
P1 C7 C6 C4 172.89(12) .
C13 C8 C9 C10 0.3(3) .
P1 C8 C9 C10 -177.61(14) .
C26 P2 C30 C32 -60.55(15) .
C27 P2 C30 C32 54.85(16) .
Pd1 P2 C30 C32 -167.11(12) .
C26 P2 C30 C31 62.64(14) .
C27 P2 C30 C31 178.04(13) .
Pd1 P2 C30 C31 -43.92(14) .
C7 C6 C4 C3 -2.1(2) .
C7 C6 C4 C5 -179.62(17) .
N1 C20 C21 C22 -175.70(15) .
C26 C20 C21 C22 -0.9(2) .
C26 P2 C27 C28 165.19(13) .
C30 P2 C27 C28 51.40(15) .
Pd1 P2 C27 C28 -81.24(14) .
C26 P2 C27 C29 -71.63(15) .
C30 P2 C27 C29 174.58(13) .
Pd1 P2 C27 C29 41.94(15) .
C20 C26 C25 C23 -0.1(3) .
P2 C26 C25 C23 -179.71(14) .
C1 C2 C3 C4 0.1(3) .
C6 C4 C3 C2 3.9(2) .
C5 C4 C3 C2 -178.64(17) .
C20 C21 C22 C23 0.9(3) .
C8 C9 C10 C11 0.0(3) .
C9 C8 C13 C12 -0.3(3) .
P1 C8 C13 C12 177.67(16) .
C21 C22 C23 C25 -0.4(3) .
C21 C22 C23 C24 178.45(19) .
C26 C25 C23 C22 0.0(3) .
C26 C25 C23 C24 -178.86(19) .
C9 C10 C11 C12 -0.3(3) .
C10 C11 C12 C13 0.2(3) .
C8 C13 C12 C11 0.1(3) .
C18 C17 C16 C15 1.7(4) .
C14 C15 C16 C17 -0.4(3) .
C15 C14 C19 C18 2.5(4) .
P1 C14 C19 C18 176.4(2) .
C16 C17 C18 C19 -0.8(4) .
C14 C19 C18 C17 -1.3(4) .
C35 C34 C33 C35 -0.3(4) 3_667
C33 C34 C35 C33 0.3(4) 3_667
